data_2208561
loop_
_publ_author_name
'You, Zhong-Lu'
'Han, Xiao'
'Wang, Jia'
'Niu, Shu-Yun'

_publ_section_title
;
 Azido{4-bromo-2-[(2-diethylaminoethylimino)methyl]phenolato}nickel(II)
;
_journal_coeditor_code CI2033
_journal_issue 4
_journal_name_full 'Acta Crystallographica Section E'
_journal_page_first m851
_journal_page_last m853
_journal_paper_doi 10.1107/S1600536806010051
_journal_volume 62
_journal_year 2006
_chemical_formula_iupac '[Ni (C13 H18 Br N2 O) N3]'
_chemical_formula_moiety '[Ni (C13 H18 Br N2 O) N3]'
_chemical_formula_sum 'C13 H18 Br N5 Ni O'
_chemical_formula_weight 398.94
_chemical_name_systematic
;
Azido{4-bromo-2-[(2-diethylaminoethylimino)methyl]phenolato}nickel(II)
;
_space_group_IT_number 2
_symmetry_cell_setting triclinic
_symmetry_space_group_name_Hall '-P 1'
_symmetry_space_group_name_H-M 'P -1'
_atom_sites_solution_hydrogens geom
_atom_sites_solution_primary direct
_atom_sites_solution_secondary difmap
_audit_creation_method SHELXL-97
_cell_angle_alpha 100.900(10)
_cell_angle_beta 100.880(10)
_cell_angle_gamma 93.660(10)
_cell_formula_units_Z 4
_cell_length_a 9.2610(10)
_cell_length_b 10.1780(10)
_cell_length_c 17.274(2)
_cell_measurement_reflns_used 3098
_cell_measurement_temperature 298(2)
_cell_measurement_theta_max 25.40
_cell_measurement_theta_min 2.25
_cell_volume 1561.7(3)
_computing_cell_refinement 'SAINT (Bruker, 1998)'
_computing_data_collection 'SMART (Bruker, 1998)'
_computing_data_reduction SAINT
_computing_molecular_graphics 'SHELXTL (Sheldrick, 1997b)'
_computing_publication_material SHELXTL
_computing_structure_refinement 'SHELXL97 (Sheldrick, 1997a)'
_computing_structure_solution 'SHELXS97 (Sheldrick, 1997a)'
_diffrn_ambient_temperature 298(2)
_diffrn_measured_fraction_theta_full 0.964
_diffrn_measured_fraction_theta_max 0.964
_diffrn_measurement_device_type 'Bruker SMART CCD area-detector'
_diffrn_measurement_method '\w scan'
_diffrn_radiation_monochromator graphite
_diffrn_radiation_source 'fine-focus sealed tube'
_diffrn_radiation_type MoK\a
_diffrn_radiation_wavelength 0.71073
_diffrn_reflns_av_R_equivalents 0.0364
_diffrn_reflns_av_sigmaI/netI 0.0663
_diffrn_reflns_limit_h_max 11
_diffrn_reflns_limit_h_min -10
_diffrn_reflns_limit_k_max 13
_diffrn_reflns_limit_k_min -13
_diffrn_reflns_limit_l_max 22
_diffrn_reflns_limit_l_min -22
_diffrn_reflns_number 13422
_diffrn_reflns_theta_full 27.50
_diffrn_reflns_theta_max 27.50
_diffrn_reflns_theta_min 1.23
_diffrn_standards_number 0
_exptl_absorpt_coefficient_mu 3.806
_exptl_absorpt_correction_T_max 0.6375
_exptl_absorpt_correction_T_min 0.5474
_exptl_absorpt_correction_type multi-scan
_exptl_absorpt_process_details '(SADABS; Sheldrick, 1996)'
_exptl_crystal_colour green
_exptl_crystal_density_diffrn 1.697
_exptl_crystal_density_method 'not measured'
_exptl_crystal_description Block
_exptl_crystal_F_000 808
_exptl_crystal_size_max 0.18
_exptl_crystal_size_mid 0.14
_exptl_crystal_size_min 0.13
_refine_diff_density_max 1.103
_refine_diff_density_min -0.777
_refine_ls_extinction_method none
_refine_ls_goodness_of_fit_ref 0.980
_refine_ls_hydrogen_treatment constr
_refine_ls_matrix_type full
_refine_ls_number_parameters 383
_refine_ls_number_reflns 6917
_refine_ls_number_restraints 0
_refine_ls_restrained_S_all 0.980
_refine_ls_R_factor_all 0.0840
_refine_ls_R_factor_gt 0.0561
_refine_ls_shift/su_max 0.001
_refine_ls_shift/su_mean <0.001
_refine_ls_structure_factor_coef Fsqd
_refine_ls_weighting_details 'calc w=1/[\s^2^(Fo^2^)+(0.0860P)^2^] where P=(Fo^2^+2Fc^2^)/3'
_refine_ls_weighting_scheme calc
_refine_ls_wR_factor_gt 0.1359
_refine_ls_wR_factor_ref 0.1542
_reflns_number_gt 4684
_reflns_number_total 6917
_reflns_threshold_expression I>2\s(I)
_cod_data_source_file ci2033.cif
_cod_data_source_block I
_cod_depositor_comments
;
The following automatic conversions were performed:
'_symmetry_cell_setting' value 'Triclinic' changed to 'triclinic'
according to '/home/saulius/struct/CIF-dictionaries/cif_core.dic'
dictionary named 'cif_core.dic' version 2.4.1 from 2010-06-29.

Automatic conversion script
Id: cif_fix_enum 1527 2010-12-29 10:47:43Z saulius 

The following automatic conversions were performed:

'_symmetry_cell_setting' value 'Triclinic' changed to 'triclinic'
according to /home/saulius/struct/CIF-dictionaries/cif_core.dic
dictionary named 'cif_core.dic' version 2.4.1 from 2010-06-29.

Automatic conversion script
Id: cif_fix_values 1715 2011-07-08 13:25:40Z adriana 
;
_cod_database_code 2208561
_cod_database_fobs_code 2208561

loop_
_symmetry_equiv_pos_as_xyz
'x, y, z'
'-x, -y, -z'

loop_
_atom_site_type_symbol
_atom_site_label
_atom_site_fract_x
_atom_site_fract_y
_atom_site_fract_z
_atom_site_U_iso_or_equiv
_atom_site_adp_type
_atom_site_calc_flag
_atom_site_refinement_flags
_atom_site_occupancy
Ni Ni1 0.33084(7) 0.45740(6) 0.22086(3) 0.03942(17) Uani d . 1
Ni Ni2 0.35132(6) -0.03017(5) 0.22228(3) 0.03759(17) Uani d . 1
Br Br1 0.23201(7) 1.05122(6) 0.50309(4) 0.0702(2) Uani d . 1
Br Br2 0.77190(6) 0.57782(6) 0.47511(3) 0.05949(19) Uani d . 1
O O1 0.2223(4) 0.5040(3) 0.2979(2) 0.0486(8) Uani d . 1
O O2 0.5400(3) 0.0297(3) 0.2769(2) 0.0482(8) Uani d . 1
N N1 0.4866(4) 0.5864(4) 0.2714(2) 0.0391(9) Uani d . 1
N N2 0.4465(4) 0.4028(4) 0.1382(2) 0.0406(9) Uani d . 1
N N3 0.2666(4) 0.0969(4) 0.2862(2) 0.0396(9) Uani d . 1
N N4 0.1505(4) -0.1007(4) 0.1645(2) 0.0384(8) Uani d . 1
N N5 0.1736(6) 0.3244(4) 0.1645(3) 0.0582(12) Uani d . 1
N N6 0.0523(6) 0.3352(5) 0.1749(3) 0.0669(14) Uani d . 1
N N7 -0.0668(7) 0.3386(7) 0.1833(5) 0.122(3) Uani d . 1
N N8 0.4290(5) -0.1646(4) 0.1544(3) 0.0493(10) Uani d . 1
N N9 0.5515(5) -0.1502(4) 0.1449(3) 0.0502(11) Uani d . 1
N N10 0.6683(6) -0.1418(6) 0.1327(4) 0.0886(18) Uani d . 1
C C1 0.3572(5) 0.7192(5) 0.3600(3) 0.0407(10) Uani d . 1
C C2 0.2341(5) 0.6233(5) 0.3466(3) 0.0421(11) Uani d . 1
C C3 0.1172(6) 0.6560(5) 0.3833(3) 0.0516(13) Uani d . 1
H H3 0.0370 0.5920 0.3760 0.062 Uiso calc R 1
C C4 0.1167(6) 0.7799(5) 0.4300(3) 0.0542(13) Uani d . 1
H H4 0.0367 0.8000 0.4539 0.065 Uiso calc R 1
C C5 0.2371(6) 0.8762(5) 0.4418(3) 0.0508(12) Uani d . 1
C C6 0.3552(6) 0.8464(5) 0.4087(3) 0.0488(12) Uani d . 1
H H6 0.4359 0.9107 0.4181 0.059 Uiso calc R 1
C C7 0.4819(5) 0.6923(5) 0.3248(3) 0.0424(11) Uani d . 1
H H7 0.5649 0.7549 0.3412 0.051 Uiso calc R 1
C C8 0.6216(6) 0.5644(5) 0.2404(3) 0.0505(12) Uani d . 1
H H8A 0.6769 0.5018 0.2670 0.061 Uiso calc R 1
H H8B 0.6838 0.6485 0.2499 0.061 Uiso calc R 1
C C9 0.5736(6) 0.5074(5) 0.1515(3) 0.0473(12) Uani d . 1
H H9A 0.5446 0.5785 0.1233 0.057 Uiso calc R 1
H H9B 0.6548 0.4680 0.1308 0.057 Uiso calc R 1
C C10 0.5000(7) 0.2710(5) 0.1515(3) 0.0537(13) Uani d . 1
H H10A 0.4157 0.2115 0.1541 0.064 Uiso calc R 1
H H10B 0.5670 0.2869 0.2035 0.064 Uiso calc R 1
C C11 0.5778(7) 0.1990(6) 0.0890(4) 0.0664(16) Uani d . 1
H H11A 0.5112 0.1774 0.0375 0.100 Uiso calc R 1
H H11B 0.6096 0.1176 0.1040 0.100 Uiso calc R 1
H H11C 0.6622 0.2561 0.0858 0.100 Uiso calc R 1
C C12 0.3592(6) 0.3863(5) 0.0534(3) 0.0521(13) Uani d . 1
H H12A 0.4268 0.3784 0.0166 0.063 Uiso calc R 1
H H12B 0.2935 0.3036 0.0402 0.063 Uiso calc R 1
C C13 0.2692(6) 0.5013(6) 0.0414(3) 0.0598(14) Uani d . 1
H H13A 0.1893 0.4989 0.0695 0.090 Uiso calc R 1
H H13B 0.2301 0.4937 -0.0150 0.090 Uiso calc R 1
H H13C 0.3308 0.5848 0.0621 0.090 Uiso calc R 1
C C14 0.4892(5) 0.2383(5) 0.3527(3) 0.0390(10) Uani d . 1
C C15 0.5849(5) 0.1479(5) 0.3233(3) 0.0394(10) Uani d . 1
C C16 0.7368(5) 0.1898(5) 0.3433(3) 0.0495(12) Uani d . 1
H H16 0.8021 0.1315 0.3249 0.059 Uiso calc R 1
C C17 0.7916(5) 0.3132(5) 0.3887(3) 0.0487(12) Uani d . 1
H H17 0.8930 0.3384 0.4013 0.058 Uiso calc R 1
C C18 0.6959(5) 0.4013(5) 0.4161(3) 0.0441(11) Uani d . 1
C C19 0.5471(5) 0.3653(5) 0.3999(3) 0.0425(11) Uani d . 1
H H19 0.4844 0.4247 0.4200 0.051 Uiso calc R 1
C C20 0.3330(5) 0.2038(5) 0.3345(3) 0.0406(10) Uani d . 1
H H20 0.2755 0.2632 0.3596 0.049 Uiso calc R 1
C C21 0.1058(5) 0.0710(5) 0.2737(3) 0.0474(12) Uani d . 1
H H21A 0.0621 0.1548 0.2851 0.057 Uiso calc R 1
H H21B 0.0796 0.0141 0.3092 0.057 Uiso calc R 1
C C22 0.0506(5) 0.0021(5) 0.1875(3) 0.0466(12) Uani d . 1
H H22A -0.0490 -0.0407 0.1804 0.056 Uiso calc R 1
H H22B 0.0481 0.0675 0.1532 0.056 Uiso calc R 1
C C23 0.1216(6) -0.2251(5) 0.1975(3) 0.0538(14) Uani d . 1
H H23A 0.1265 -0.1976 0.2549 0.065 Uiso calc R 1
H H23B 0.2005 -0.2816 0.1904 0.065 Uiso calc R 1
C C24 -0.0247(7) -0.3088(6) 0.1600(5) 0.092(3) Uani d . 1
H H24A -0.1042 -0.2546 0.1670 0.138 Uiso calc R 1
H H24B -0.0334 -0.3840 0.1856 0.138 Uiso calc R 1
H H24C -0.0292 -0.3409 0.1035 0.138 Uiso calc R 1
C C25 0.1300(6) -0.1347(5) 0.0754(3) 0.0526(13) Uani d . 1
H H25A 0.0251 -0.1535 0.0524 0.063 Uiso calc R 1
H H25B 0.1757 -0.2164 0.0605 0.063 Uiso calc R 1
C C26 0.1927(7) -0.0281(6) 0.0388(3) 0.0612(15) Uani d . 1
H H26A 0.1504 0.0541 0.0543 0.092 Uiso calc R 1
H H26B 0.1700 -0.0560 -0.0188 0.092 Uiso calc R 1
H H26C 0.2980 -0.0139 0.0575 0.092 Uiso calc R 1

loop_
_atom_site_aniso_label
_atom_site_aniso_U_11
_atom_site_aniso_U_22
_atom_site_aniso_U_33
_atom_site_aniso_U_12
_atom_site_aniso_U_13
_atom_site_aniso_U_23
Ni1 0.0463(4) 0.0283(3) 0.0450(3) 0.0031(3) 0.0153(3) 0.0049(2)
Ni2 0.0331(3) 0.0276(3) 0.0486(3) 0.0022(2) 0.0041(2) 0.0037(2)
Br1 0.0684(4) 0.0537(4) 0.0772(4) 0.0124(3) 0.0164(3) -0.0180(3)
Br2 0.0615(4) 0.0452(3) 0.0620(3) -0.0122(3) 0.0131(3) -0.0080(2)
O1 0.056(2) 0.0343(18) 0.059(2) 0.0021(15) 0.0270(17) 0.0041(16)
O2 0.0360(18) 0.0382(19) 0.061(2) 0.0052(15) 0.0033(15) -0.0059(16)
N1 0.040(2) 0.039(2) 0.039(2) 0.0044(17) 0.0123(17) 0.0057(17)
N2 0.053(2) 0.027(2) 0.044(2) 0.0064(17) 0.0166(18) 0.0061(16)
N3 0.036(2) 0.034(2) 0.047(2) 0.0007(16) 0.0091(17) 0.0042(17)
N4 0.036(2) 0.0224(18) 0.052(2) 0.0015(15) -0.0001(17) 0.0059(16)
N5 0.062(3) 0.036(2) 0.075(3) -0.009(2) 0.025(2) 0.000(2)
N6 0.058(3) 0.032(3) 0.106(4) -0.004(2) 0.015(3) 0.006(3)
N7 0.065(4) 0.069(4) 0.218(9) -0.008(3) 0.026(5) 0.005(5)
N8 0.044(3) 0.029(2) 0.069(3) 0.0050(18) 0.008(2) -0.0037(19)
N9 0.044(3) 0.029(2) 0.069(3) 0.0068(18) 0.004(2) -0.0055(19)
N10 0.054(4) 0.068(4) 0.139(5) 0.012(3) 0.030(3) -0.003(4)
C1 0.037(3) 0.040(3) 0.043(2) 0.007(2) 0.008(2) 0.003(2)
C2 0.048(3) 0.035(3) 0.045(3) 0.005(2) 0.013(2) 0.008(2)
C3 0.054(3) 0.048(3) 0.058(3) 0.005(2) 0.027(3) 0.008(2)
C4 0.060(3) 0.049(3) 0.058(3) 0.014(3) 0.030(3) 0.002(3)
C5 0.055(3) 0.048(3) 0.046(3) 0.008(2) 0.013(2) -0.004(2)
C6 0.046(3) 0.046(3) 0.050(3) 0.003(2) 0.008(2) 0.001(2)
C7 0.037(3) 0.046(3) 0.040(2) 0.000(2) 0.003(2) 0.005(2)
C8 0.045(3) 0.052(3) 0.054(3) 0.001(2) 0.019(2) 0.005(2)
C9 0.055(3) 0.039(3) 0.051(3) 0.003(2) 0.020(2) 0.006(2)
C10 0.076(4) 0.031(3) 0.063(3) 0.019(3) 0.027(3) 0.015(2)
C11 0.075(4) 0.043(3) 0.092(4) 0.021(3) 0.037(3) 0.015(3)
C12 0.072(4) 0.039(3) 0.045(3) 0.004(3) 0.017(3) 0.002(2)
C13 0.071(4) 0.049(3) 0.059(3) 0.013(3) 0.007(3) 0.014(3)
C14 0.033(2) 0.042(3) 0.042(2) 0.001(2) 0.0098(19) 0.006(2)
C15 0.039(3) 0.037(3) 0.041(2) 0.002(2) 0.007(2) 0.006(2)
C16 0.036(3) 0.048(3) 0.058(3) 0.006(2) 0.007(2) -0.002(2)
C17 0.035(3) 0.049(3) 0.055(3) -0.002(2) 0.003(2) 0.004(2)
C18 0.047(3) 0.041(3) 0.040(2) -0.002(2) 0.009(2) 0.001(2)
C19 0.044(3) 0.040(3) 0.042(2) 0.002(2) 0.013(2) 0.004(2)
C20 0.044(3) 0.034(2) 0.045(3) 0.003(2) 0.014(2) 0.004(2)
C21 0.032(3) 0.045(3) 0.065(3) 0.004(2) 0.014(2) 0.007(2)
C22 0.033(3) 0.038(3) 0.067(3) 0.003(2) 0.005(2) 0.011(2)
C23 0.042(3) 0.037(3) 0.081(4) 0.004(2) -0.001(3) 0.025(3)
C24 0.054(4) 0.051(4) 0.169(7) -0.012(3) -0.002(4) 0.047(4)
C25 0.054(3) 0.037(3) 0.058(3) 0.009(2) -0.003(2) 0.000(2)
C26 0.075(4) 0.052(3) 0.056(3) 0.017(3) 0.012(3) 0.009(3)

loop_
_atom_type_symbol
_atom_type_description
_atom_type_scat_dispersion_real
_atom_type_scat_dispersion_imag
_atom_type_scat_source
C C 0.0033 0.0016 'International Tables Vol C Tables 4.2.6.8 and 6.1.1.4'
H H 0.0000 0.0000 'International Tables Vol C Tables 4.2.6.8 and 6.1.1.4'
Br Br -0.2901 2.4595 'International Tables Vol C Tables 4.2.6.8 and 6.1.1.4'
N N 0.0061 0.0033 'International Tables Vol C Tables 4.2.6.8 and 6.1.1.4'
O O 0.0106 0.0060 'International Tables Vol C Tables 4.2.6.8 and 6.1.1.4'
Ni Ni 0.3393 1.1124 'International Tables Vol C Tables 4.2.6.8 and 6.1.1.4'

loop_
_geom_angle_atom_site_label_1
_geom_angle_atom_site_label_2
_geom_angle_atom_site_label_3
_geom_angle
_geom_angle_publ_flag
O1 Ni1 N1 93.92(16) y
O1 Ni1 N5 88.47(18) y
N1 Ni1 N5 177.44(18) y
O1 Ni1 N2 178.64(14) y
N1 Ni1 N2 87.01(17) y
N5 Ni1 N2 90.62(19) y
O2 Ni2 N3 94.06(16) y
O2 Ni2 N8 88.68(16) y
N3 Ni2 N8 177.23(17) y
O2 Ni2 N4 177.95(15) y
N3 Ni2 N4 87.13(16) y
N8 Ni2 N4 90.13(17) y
C2 O1 Ni1 125.7(3) ?
C15 O2 Ni2 126.5(3) ?
C7 N1 C8 120.2(4) ?
C7 N1 Ni1 126.3(3) ?
C8 N1 Ni1 113.3(3) ?
C9 N2 C10 110.5(4) ?
C9 N2 C12 109.2(4) ?
C10 N2 C12 109.9(4) ?
C9 N2 Ni1 107.8(3) ?
C10 N2 Ni1 105.9(3) ?
C12 N2 Ni1 113.5(3) ?
C20 N3 C21 119.6(4) ?
C20 N3 Ni2 126.7(3) ?
C21 N3 Ni2 113.7(3) ?
C25 N4 C22 109.3(3) ?
C25 N4 C23 110.8(4) ?
C22 N4 C23 111.0(4) ?
C25 N4 Ni2 115.2(3) ?
C22 N4 Ni2 107.4(3) ?
C23 N4 Ni2 102.9(3) ?
N6 N5 Ni1 120.5(4) ?
N7 N6 N5 176.5(6) ?
N9 N8 Ni2 121.3(3) ?
N10 N9 N8 176.6(6) ?
C2 C1 C6 118.8(4) ?
C2 C1 C7 122.0(4) ?
C6 C1 C7 119.2(4) ?
O1 C2 C3 118.0(5) ?
O1 C2 C1 123.1(4) ?
C3 C2 C1 118.9(5) ?
C4 C3 C2 121.6(5) ?
C4 C3 H3 119.2 ?
C2 C3 H3 119.2 ?
C3 C4 C5 119.6(5) ?
C3 C4 H4 120.2 ?
C5 C4 H4 120.2 ?
C6 C5 C4 120.5(5) ?
C6 C5 Br1 120.2(4) ?
C4 C5 Br1 119.3(4) ?
C5 C6 C1 120.7(5) ?
C5 C6 H6 119.7 ?
C1 C6 H6 119.7 ?
N1 C7 C1 123.9(5) ?
N1 C7 H7 118.1 ?
C1 C7 H7 118.1 ?
N1 C8 C9 106.6(4) ?
N1 C8 H8A 110.4 ?
C9 C8 H8A 110.4 ?
N1 C8 H8B 110.4 ?
C9 C8 H8B 110.4 ?
H8A C8 H8B 108.6 ?
N2 C9 C8 108.9(4) ?
N2 C9 H9A 109.9 ?
C8 C9 H9A 109.9 ?
N2 C9 H9B 109.9 ?
C8 C9 H9B 109.9 ?
H9A C9 H9B 108.3 ?
N2 C10 C11 116.3(4) ?
N2 C10 H10A 108.2 ?
C11 C10 H10A 108.2 ?
N2 C10 H10B 108.2 ?
C11 C10 H10B 108.2 ?
H10A C10 H10B 107.4 ?
C10 C11 H11A 109.5 ?
C10 C11 H11B 109.5 ?
H11A C11 H11B 109.5 ?
C10 C11 H11C 109.5 ?
H11A C11 H11C 109.5 ?
H11B C11 H11C 109.5 ?
C13 C12 N2 113.1(4) ?
C13 C12 H12A 109.0 ?
N2 C12 H12A 109.0 ?
C13 C12 H12B 109.0 ?
N2 C12 H12B 109.0 ?
H12A C12 H12B 107.8 ?
C12 C13 H13A 109.5 ?
C12 C13 H13B 109.5 ?
H13A C13 H13B 109.5 ?
C12 C13 H13C 109.5 ?
H13A C13 H13C 109.5 ?
H13B C13 H13C 109.5 ?
C19 C14 C15 120.0(4) ?
C19 C14 C20 118.9(4) ?
C15 C14 C20 121.1(4) ?
O2 C15 C16 118.4(4) ?
O2 C15 C14 123.9(4) ?
C16 C15 C14 117.6(4) ?
C17 C16 C15 121.9(5) ?
C17 C16 H16 119.0 ?
C15 C16 H16 119.0 ?
C16 C17 C18 119.6(5) ?
C16 C17 H17 120.2 ?
C18 C17 H17 120.2 ?
C19 C18 C17 121.2(5) ?
C19 C18 Br2 119.2(4) ?
C17 C18 Br2 119.6(4) ?
C18 C19 C14 119.7(4) ?
C18 C19 H19 120.2 ?
C14 C19 H19 120.2 ?
N3 C20 C14 124.6(4) ?
N3 C20 H20 117.7 ?
C14 C20 H20 117.7 ?
N3 C21 C22 107.2(4) ?
N3 C21 H21A 110.3 ?
C22 C21 H21A 110.3 ?
N3 C21 H21B 110.3 ?
C22 C21 H21B 110.3 ?
H21A C21 H21B 108.5 ?
N4 C22 C21 109.2(4) ?
N4 C22 H22A 109.8 ?
C21 C22 H22A 109.8 ?
N4 C22 H22B 109.8 ?
C21 C22 H22B 109.8 ?
H22A C22 H22B 108.3 ?
N4 C23 C24 115.8(4) ?
N4 C23 H23A 108.3 ?
C24 C23 H23A 108.3 ?
N4 C23 H23B 108.3 ?
C24 C23 H23B 108.3 ?
H23A C23 H23B 107.4 ?
C23 C24 H24A 109.5 ?
C23 C24 H24B 109.5 ?
H24A C24 H24B 109.5 ?
C23 C24 H24C 109.5 ?
H24A C24 H24C 109.5 ?
H24B C24 H24C 109.5 ?
N4 C25 C26 114.9(4) ?
N4 C25 H25A 108.6 ?
C26 C25 H25A 108.6 ?
N4 C25 H25B 108.6 ?
C26 C25 H25B 108.6 ?
H25A C25 H25B 107.5 ?
C25 C26 H26A 109.5 ?
C25 C26 H26B 109.5 ?
H26A C26 H26B 109.5 ?
C25 C26 H26C 109.5 ?
H26A C26 H26C 109.5 ?
H26B C26 H26C 109.5 ?

loop_
_geom_bond_atom_site_label_1
_geom_bond_atom_site_label_2
_geom_bond_distance
_geom_bond_publ_flag
Ni1 O1 1.826(3) y
Ni1 N1 1.848(4) y
Ni1 N5 1.901(5) y
Ni1 N2 1.962(4) y
Ni2 O2 1.827(3) y
Ni2 N3 1.850(4) y
Ni2 N8 1.898(4) y
Ni2 N4 1.957(4) y
Br1 C5 1.901(5) ?
Br2 C18 1.908(5) ?
O1 C2 1.324(6) ?
O2 C15 1.307(5) ?
N1 C7 1.288(6) y
N1 C8 1.463(6) y
N2 C9 1.489(6) ?
N2 C10 1.503(6) ?
N2 C12 1.506(6) ?
N3 C20 1.280(6) y
N3 C21 1.463(6) y
N4 C25 1.486(6) ?
N4 C22 1.487(6) ?
N4 C23 1.512(6) ?
N5 N6 1.178(7) ?
N6 N7 1.142(8) ?
N8 N9 1.181(6) ?
N9 N10 1.141(6) ?
C1 C2 1.406(7) ?
C1 C6 1.408(7) ?
C1 C7 1.422(6) ?
C2 C3 1.382(7) ?
C3 C4 1.363(7) ?
C3 H3 0.93 ?
C4 C5 1.394(7) ?
C4 H4 0.93 ?
C5 C6 1.352(7) ?
C6 H6 0.93 ?
C7 H7 0.93 ?
C8 C9 1.506(7) ?
C8 H8A 0.97 ?
C8 H8B 0.97 ?
C9 H9A 0.97 ?
C9 H9B 0.97 ?
C10 C11 1.511(7) ?
C10 H10A 0.97 ?
C10 H10B 0.97 ?
C11 H11A 0.96 ?
C11 H11B 0.96 ?
C11 H11C 0.96 ?
C12 C13 1.502(7) ?
C12 H12A 0.97 ?
C12 H12B 0.97 ?
C13 H13A 0.96 ?
C13 H13B 0.96 ?
C13 H13C 0.96 ?
C14 C19 1.405(6) ?
C14 C15 1.410(6) ?
C14 C20 1.427(6) ?
C15 C16 1.402(6) ?
C16 C17 1.359(7) ?
C16 H16 0.93 ?
C17 C18 1.383(7) ?
C17 H17 0.93 ?
C18 C19 1.364(6) ?
C19 H19 0.93 ?
C20 H20 0.93 ?
C21 C22 1.498(7) ?
C21 H21A 0.97 ?
C21 H21B 0.97 ?
C22 H22A 0.97 ?
C22 H22B 0.97 ?
C23 C24 1.515(7) ?
C23 H23A 0.97 ?
C23 H23B 0.97 ?
C24 H24A 0.96 ?
C24 H24B 0.96 ?
C24 H24C 0.96 ?
C25 C26 1.493(8) ?
C25 H25A 0.97 ?
C25 H25B 0.97 ?
C26 H26A 0.96 ?
C26 H26B 0.96 ?
C26 H26C 0.96 ?

loop_
_geom_hbond_atom_site_label_D
_geom_hbond_atom_site_label_H
_geom_hbond_atom_site_label_A
_geom_hbond_site_symmetry_A
_geom_hbond_distance_DH
_geom_hbond_distance_HA
_geom_hbond_distance_DA
_geom_hbond_angle_DHA
_geom_hbond_publ_flag
C24 H24A N10 1_455 0.96 2.49 3.407(9) 160 y
